data_2207935
loop_
_publ_author_name
'Wang, Jian-Ying'
'Yin, Zhen-Ming'

_publ_section_title
;
 2,2-Bis(hydroxymethyl)propane-1,3-diyl
 bis(1<i>H</i>-pyrrole-2-carboxylate)
;
_journal_coeditor_code WW6449
_journal_issue 1
_journal_name_full 'Acta Crystallographica Section E'
_journal_page_first o230
_journal_page_last o232
_journal_paper_doi 10.1107/S1600536805039486
_journal_volume 62
_journal_year 2006
_chemical_formula_iupac 'C15 H18 N2 O6'
_chemical_formula_moiety 'C15 H18 N2 O6'
_chemical_formula_sum 'C15 H18 N2 O6'
_chemical_formula_weight 322.31
_chemical_melting_point 411
_chemical_name_systematic
;
2,2-Bis(hydroxymethyl)propane-1,3-diyl bis(1H-pyrrole-2-carboxylate)
;
_space_group_IT_number 2
_symmetry_cell_setting triclinic
_symmetry_space_group_name_Hall '-P 1'
_symmetry_space_group_name_H-M 'P -1'
_atom_sites_solution_hydrogens geom
_atom_sites_solution_primary direct
_atom_sites_solution_secondary difmap
_cell_angle_alpha 73.202(5)
_cell_angle_beta 85.533(5)
_cell_angle_gamma 89.330(5)
_cell_formula_units_Z 2
_cell_length_a 6.434(2)
_cell_length_b 9.212(3)
_cell_length_c 13.715(4)
_cell_measurement_reflns_used 1172
_cell_measurement_temperature 294(2)
_cell_measurement_theta_max 24.73
_cell_measurement_theta_min 2.31
_cell_volume 775.8(4)
_computing_cell_refinement 'SAINT (Bruker, 1997)'
_computing_data_collection 'SMART (Bruker, 1997)'
_computing_data_reduction SAINT
_computing_molecular_graphics 'SHELXTL (Bruker, 1997)'
_computing_publication_material SHELXTL
_computing_structure_refinement 'SHELXL97 (Sheldrick, 1997)'
_computing_structure_solution 'SHELXS97 (Sheldrick, 1997)'
_diffrn_ambient_temperature 294(2)
_diffrn_measured_fraction_theta_full 0.993
_diffrn_measured_fraction_theta_max 0.993
_diffrn_measurement_device_type 'Bruker SMART CCD area-detector'
_diffrn_measurement_method '\f and \w'
_diffrn_radiation_monochromator graphite
_diffrn_radiation_source 'fine-focus sealed tube'
_diffrn_radiation_type MoK\a
_diffrn_radiation_wavelength 0.71073
_diffrn_reflns_av_R_equivalents 0.0207
_diffrn_reflns_av_sigmaI/netI 0.0485
_diffrn_reflns_limit_h_max 6
_diffrn_reflns_limit_h_min -7
_diffrn_reflns_limit_k_max 10
_diffrn_reflns_limit_k_min -10
_diffrn_reflns_limit_l_max 16
_diffrn_reflns_limit_l_min -16
_diffrn_reflns_number 3971
_diffrn_reflns_theta_full 25.01
_diffrn_reflns_theta_max 25.01
_diffrn_reflns_theta_min 1.56
_diffrn_standards_decay_% 0
_diffrn_standards_interval_count 0
_diffrn_standards_interval_time 0
_diffrn_standards_number 0
_exptl_absorpt_coefficient_mu 0.108
_exptl_absorpt_correction_T_max 0.9893
_exptl_absorpt_correction_T_min 0.9489
_exptl_absorpt_correction_type multi-scan
_exptl_absorpt_process_details '(SADABS; Bruker, 1997)'
_exptl_crystal_colour colourless
_exptl_crystal_density_diffrn 1.380
_exptl_crystal_density_method 'not measured'
_exptl_crystal_description block
_exptl_crystal_F_000 340
_exptl_crystal_size_max 0.32
_exptl_crystal_size_mid 0.20
_exptl_crystal_size_min 0.10
_refine_diff_density_max 0.148
_refine_diff_density_min -0.164
_refine_ls_extinction_method none
_refine_ls_goodness_of_fit_ref 1.017
_refine_ls_hydrogen_treatment mixed
_refine_ls_matrix_type full
_refine_ls_number_parameters 222
_refine_ls_number_reflns 2713
_refine_ls_number_restraints 0
_refine_ls_restrained_S_all 1.017
_refine_ls_R_factor_all 0.0783
_refine_ls_R_factor_gt 0.0406
_refine_ls_shift/su_max 0.001
_refine_ls_shift/su_mean 0.000
_refine_ls_structure_factor_coef Fsqd
_refine_ls_weighting_details 'calc w = 1/[\s^2^(Fo^2^)+(0.0421P)^2^+0.0475P] where P = (Fo^2^+2Fc^2^)/3'
_refine_ls_weighting_scheme calc
_refine_ls_wR_factor_gt 0.0844
_refine_ls_wR_factor_ref 0.0993
_reflns_number_gt 1733
_reflns_number_total 2713
_reflns_threshold_expression I>2\s(I)
_cod_data_source_file ww6449.cif
_cod_data_source_block I
_cod_depositor_comments
;
The following automatic conversions were performed:
'_symmetry_cell_setting' value 'Triclinic' changed to 'triclinic'
according to '/home/saulius/struct/CIF-dictionaries/cif_core.dic'
dictionary named 'cif_core.dic' version 2.4.1 from 2010-06-29.

Automatic conversion script
Id: cif_fix_enum 1527 2010-12-29 10:47:43Z saulius 

The following automatic conversions were performed:

'_symmetry_cell_setting' value 'Triclinic' changed to 'triclinic'
according to /home/saulius/struct/CIF-dictionaries/cif_core.dic
dictionary named 'cif_core.dic' version 2.4.1 from 2010-06-29.

Automatic conversion script
Id: cif_fix_values 1715 2011-07-08 13:25:40Z adriana 
;
_cod_database_code 2207935

loop_
_symmetry_equiv_pos_as_xyz
'x, y, z'
'-x, -y, -z'

loop_
_atom_site_label
_atom_site_fract_x
_atom_site_fract_y
_atom_site_fract_z
_atom_site_U_iso_or_equiv
_atom_site_adp_type
_atom_site_calc_flag
_atom_site_refinement_flags
_atom_site_occupancy
_atom_site_type_symbol
O1 0.1565(2) 0.2613(2) 1.17072(12) 0.0699(5) Uani d . 1 O
O2 0.4200(2) 0.28789(16) 1.04926(10) 0.0398(4) Uani d . 1 O
O3 0.6099(2) 0.3316(2) 0.82510(12) 0.0623(5) Uani d . 1 O
H3 0.598(4) 0.377(3) 0.765(2) 0.093 Uiso d . 1 H
O4 -0.1119(2) 0.2491(2) 0.97534(12) 0.0576(5) Uani d . 1 O
H4 -0.185(4) 0.288(3) 0.923(2) 0.086 Uiso d . 1 H
O5 0.0965(2) 0.38472(16) 0.72687(10) 0.0398(4) Uani d . 1 O
O6 0.4046(2) 0.45053(19) 0.63450(11) 0.0550(4) Uani d . 1 O
N1 0.6851(3) 0.1343(2) 1.18723(15) 0.0436(5) Uani d . 1 N
H1 0.738(3) 0.174(2) 1.1290(16) 0.047(7) Uiso d . 1 H
N2 0.2372(4) 0.3609(2) 0.47449(14) 0.0497(5) Uani d . 1 N
H2 0.355(4) 0.407(3) 0.457(2) 0.075(10) Uiso d . 1 H
C1 0.7764(4) 0.0464(3) 1.26842(19) 0.0543(6) Uani d . 1 C
H1A 0.9171 0.0222 1.2700 0.065 Uiso calc R 1 H
C2 0.6284(4) -0.0015(3) 1.34805(17) 0.0555(7) Uani d . 1 C
H2A 0.6494 -0.0643 1.4129 0.067 Uiso calc R 1 H
C3 0.4411(4) 0.0611(3) 1.31409(16) 0.0499(6) Uani d . 1 C
H3A 0.3134 0.0484 1.3525 0.060 Uiso calc R 1 H
C4 0.4770(3) 0.1454(2) 1.21380(15) 0.0366(5) Uani d . 1 C
C5 0.3338(3) 0.2349(2) 1.14564(15) 0.0395(5) Uani d . 1 C
C6 0.2990(3) 0.3878(2) 0.97391(15) 0.0394(5) Uani d . 1 C
H6A 0.3781 0.4802 0.9409 0.047 Uiso calc R 1 H
H6B 0.1722 0.4148 1.0074 0.047 Uiso calc R 1 H
C7 0.2428(3) 0.3129(2) 0.89353(14) 0.0291(5) Uani d . 1 C
C8 0.4321(3) 0.2343(2) 0.85818(15) 0.0409(5) Uani d . 1 C
H8A 0.4671 0.1478 0.9140 0.049 Uiso calc R 1 H
H8B 0.3961 0.1966 0.8025 0.049 Uiso calc R 1 H
C9 0.0738(3) 0.1922(2) 0.93779(15) 0.0407(5) Uani d . 1 C
H9A 0.0406 0.1467 0.8853 0.049 Uiso calc R 1 H
H9B 0.1278 0.1132 0.9930 0.049 Uiso calc R 1 H
C10 0.1661(3) 0.4408(2) 0.80711(14) 0.0376(5) Uani d . 1 C
H10A 0.0519 0.4917 0.8336 0.045 Uiso calc R 1 H
H10B 0.2779 0.5143 0.7792 0.045 Uiso calc R 1 H
C11 0.2267(3) 0.3999(2) 0.64317(15) 0.0393(5) Uani d . 1 C
C12 0.1320(3) 0.3482(2) 0.56765(15) 0.0393(5) Uani d . 1 C
C13 -0.0548(4) 0.2787(2) 0.56928(17) 0.0493(6) Uani d . 1 C
H13 -0.1572 0.2549 0.6233 0.059 Uiso calc R 1 H
C14 -0.0646(4) 0.2495(3) 0.4755(2) 0.0627(7) Uani d . 1 C
H14 -0.1740 0.2025 0.4555 0.075 Uiso calc R 1 H
C15 0.1164(5) 0.3030(3) 0.41866(19) 0.0620(7) Uani d . 1 C
H15 0.1509 0.3000 0.3522 0.074 Uiso calc R 1 H

loop_
_atom_site_aniso_label
_atom_site_aniso_U_11
_atom_site_aniso_U_22
_atom_site_aniso_U_33
_atom_site_aniso_U_12
_atom_site_aniso_U_13
_atom_site_aniso_U_23
O1 0.0461(10) 0.1040(15) 0.0467(10) 0.0214(10) 0.0048(8) -0.0042(10)
O2 0.0359(8) 0.0525(9) 0.0283(8) 0.0014(7) -0.0069(6) -0.0064(7)
O3 0.0288(9) 0.1025(15) 0.0434(10) -0.0074(9) -0.0005(8) -0.0023(10)
O4 0.0265(8) 0.0978(14) 0.0411(10) -0.0010(8) 0.0002(7) -0.0091(9)
O5 0.0347(8) 0.0574(10) 0.0255(7) -0.0007(7) -0.0022(6) -0.0091(7)
O6 0.0402(9) 0.0808(12) 0.0365(9) -0.0071(9) 0.0014(7) -0.0060(8)
N1 0.0430(12) 0.0484(12) 0.0347(11) -0.0006(9) -0.0044(10) -0.0043(10)
N2 0.0628(15) 0.0514(13) 0.0322(11) 0.0127(11) -0.0017(11) -0.0087(10)
C1 0.0528(15) 0.0543(15) 0.0553(15) 0.0115(12) -0.0205(13) -0.0114(12)
C2 0.0762(18) 0.0518(15) 0.0353(13) 0.0120(13) -0.0126(13) -0.0055(11)
C3 0.0584(15) 0.0551(15) 0.0319(12) 0.0056(12) 0.0011(11) -0.0072(11)
C4 0.0384(12) 0.0402(12) 0.0308(11) 0.0007(10) -0.0020(10) -0.0097(10)
C5 0.0418(13) 0.0459(14) 0.0302(12) -0.0002(11) -0.0006(10) -0.0108(10)
C6 0.0473(13) 0.0354(12) 0.0342(12) -0.0019(10) -0.0115(10) -0.0059(10)
C7 0.0252(10) 0.0341(12) 0.0272(10) -0.0024(9) -0.0013(8) -0.0074(9)
C8 0.0346(12) 0.0519(14) 0.0337(12) 0.0041(11) -0.0034(10) -0.0085(10)
C9 0.0369(12) 0.0462(14) 0.0374(12) -0.0084(10) -0.0041(10) -0.0091(10)
C10 0.0409(12) 0.0418(13) 0.0289(11) 0.0027(10) -0.0045(9) -0.0082(10)
C11 0.0398(13) 0.0446(13) 0.0278(11) 0.0070(11) -0.0012(10) -0.0019(10)
C12 0.0474(13) 0.0402(13) 0.0266(11) 0.0095(11) -0.0035(10) -0.0040(9)
C13 0.0588(15) 0.0451(14) 0.0427(14) 0.0015(12) -0.0094(12) -0.0093(11)
C14 0.083(2) 0.0540(17) 0.0570(17) 0.0002(14) -0.0217(15) -0.0211(14)
C15 0.103(2) 0.0519(16) 0.0357(13) 0.0220(15) -0.0165(15) -0.0180(12)

loop_
_atom_type_symbol
_atom_type_description
_atom_type_scat_dispersion_real
_atom_type_scat_dispersion_imag
_atom_type_scat_source
C C 0.0033 0.0016 'International Tables Vol C Tables 4.2.6.8 and 6.1.1.4'
H H 0.0000 0.0000 'International Tables Vol C Tables 4.2.6.8 and 6.1.1.4'
N N 0.0061 0.0033 'International Tables Vol C Tables 4.2.6.8 and 6.1.1.4'
O O 0.0106 0.0060 'International Tables Vol C Tables 4.2.6.8 and 6.1.1.4'

loop_
_geom_angle_atom_site_label_1
_geom_angle_atom_site_label_2
_geom_angle_atom_site_label_3
_geom_angle
_geom_angle_publ_flag
C5 O2 C6 118.39(16) yes
C8 O3 H3 107(2) yes
C9 O4 H4 107.1(17) yes
C11 O5 C10 117.84(16) yes
C1 N1 C4 109.05(19) yes
C1 N1 H1 128.4(15) yes
C4 N1 H1 122.5(15) yes
C15 N2 C12 108.7(2) yes
C15 N2 H2 128.8(18) yes
C12 N2 H2 122.2(18) yes
N1 C1 C2 108.7(2) ?
N1 C1 H1A 125.6 ?
C2 C1 H1A 125.6 ?
C1 C2 C3 107.2(2) ?
C1 C2 H2A 126.4 ?
C3 C2 H2A 126.4 ?
C4 C3 C2 108.0(2) ?
C4 C3 H3A 126.0 ?
C2 C3 H3A 126.0 ?
N1 C4 C3 107.05(19) yes
N1 C4 C5 123.65(18) yes
C3 C4 C5 129.3(2) ?
O1 C5 O2 122.98(19) yes
O1 C5 C4 124.73(19) yes
O2 C5 C4 112.29(18) yes
O2 C6 C7 111.25(16) ?
O2 C6 H6A 109.4 ?
C7 C6 H6A 109.4 ?
O2 C6 H6B 109.4 ?
C7 C6 H6B 109.4 ?
H6A C6 H6B 108.0 ?
C10 C7 C9 111.19(15) ?
C10 C7 C6 105.22(15) ?
C9 C7 C6 110.47(16) ?
C10 C7 C8 112.00(16) ?
C9 C7 C8 107.32(16) ?
C6 C7 C8 110.68(15) ?
O3 C8 C7 113.00(18) ?
O3 C8 H8A 109.0 ?
C7 C8 H8A 109.0 ?
O3 C8 H8B 109.0 ?
C7 C8 H8B 109.0 ?
H8A C8 H8B 107.8 ?
O4 C9 C7 113.58(17) ?
O4 C9 H9A 108.8 ?
C7 C9 H9A 108.8 ?
O4 C9 H9B 108.8 ?
C7 C9 H9B 108.8 ?
H9A C9 H9B 107.7 ?
O5 C10 C7 111.36(16) ?
O5 C10 H10A 109.4 ?
C7 C10 H10A 109.4 ?
O5 C10 H10B 109.4 ?
C7 C10 H10B 109.4 ?
H10A C10 H10B 108.0 ?
O6 C11 O5 123.1(2) yes
O6 C11 C12 125.29(19) yes
O5 C11 C12 111.61(19) yes
C13 C12 N2 107.6(2) yes
C13 C12 C11 132.0(2) yes
N2 C12 C11 120.4(2) yes
C12 C13 C14 107.8(2) ?
C12 C13 H13 126.1 ?
C14 C13 H13 126.1 ?
C15 C14 C13 107.1(2) ?
C15 C14 H14 126.5 ?
C13 C14 H14 126.5 ?
N2 C15 C14 108.9(2) ?
N2 C15 H15 125.6 ?
C14 C15 H15 125.6 ?

loop_
_geom_bond_atom_site_label_1
_geom_bond_atom_site_label_2
_geom_bond_distance
_geom_bond_publ_flag
O1 C5 1.208(2) yes
O2 C5 1.346(2) yes
O2 C6 1.442(2) yes
O3 C8 1.423(2) ?
O3 H3 0.82(3) yes
O4 C9 1.418(2) ?
O4 H4 0.87(3) ?
O5 C11 1.341(2) yes
O5 C10 1.445(2) yes
O6 C11 1.225(2) yes
N1 C1 1.346(3) yes
N1 C4 1.371(3) yes
N1 H1 0.82(2) yes
N2 C15 1.347(3) yes
N2 C12 1.373(3) yes
N2 H2 0.86(2) yes
C1 C2 1.365(3) ?
C1 H1A 0.9300 ?
C2 C3 1.384(3) ?
C2 H2A 0.9300 ?
C3 C4 1.373(3) ?
C3 H3A 0.9300 ?
C4 C5 1.440(3) ?
C6 C7 1.526(3) ?
C6 H6A 0.9700 ?
C6 H6B 0.9700 ?
C7 C10 1.519(3) ?
C7 C9 1.524(3) ?
C7 C8 1.528(3) ?
C8 H8A 0.9700 ?
C8 H8B 0.9700 ?
C9 H9A 0.9700 ?
C9 H9B 0.9700 ?
C10 H10A 0.9700 ?
C10 H10B 0.9700 ?
C11 C12 1.436(3) ?
C12 C13 1.364(3) ?
C13 C14 1.394(3) ?
C13 H13 0.9300 ?
C14 C15 1.363(3) ?
C14 H14 0.9300 ?
C15 H15 0.9300 ?

loop_
_geom_hbond_atom_site_label_D
_geom_hbond_atom_site_label_H
_geom_hbond_atom_site_label_A
_geom_hbond_site_symmetry_A
_geom_hbond_distance_DH
_geom_hbond_distance_HA
_geom_hbond_distance_DA
_geom_hbond_angle_DHA
_geom_hbond_publ_flag
O3 H3 O6 . 0.82(3) 2.20(3) 2.937(2) 150(3) yes
O4 H4 O3 1_455 0.87(3) 1.92(3) 2.769(2) 166(2) yes
N1 H1 O4 1_655 0.82(2) 2.17(2) 2.989(3) 173(2) yes
N2 H2 O6 2_666 0.86(2) 2.12(3) 2.936(3) 160(2) yes

loop_
_geom_torsion_atom_site_label_1
_geom_torsion_atom_site_label_2
_geom_torsion_atom_site_label_3
_geom_torsion_atom_site_label_4
_geom_torsion
_geom_torsion_publ_flag
C4 N1 C1 C2 0.5(3) ?
N1 C1 C2 C3 -0.6(3) ?
C1 C2 C3 C4 0.5(3) ?
C1 N1 C4 C3 -0.2(2) ?
C1 N1 C4 C5 178.1(2) ?
C2 C3 C4 N1 -0.2(3) ?
C2 C3 C4 C5 -178.4(2) ?
C6 O2 C5 O1 3.7(3) ?
C6 O2 C5 C4 -176.00(16) yes
N1 C4 C5 O1 -170.5(2) yes
C3 C4 C5 O1 7.4(4) yes
N1 C4 C5 O2 9.2(3) yes
C3 C4 C5 O2 -172.9(2) yes
C5 O2 C6 C7 -112.97(19) ?
O2 C6 C7 C10 -166.22(15) ?
O2 C6 C7 C9 73.7(2) ?
O2 C6 C7 C8 -45.0(2) ?
C10 C7 C8 O3 64.1(2) ?
C9 C7 C8 O3 -173.64(16) ?
C6 C7 C8 O3 -53.0(2) ?
C10 C7 C9 O4 -58.0(2) ?
C6 C7 C9 O4 58.4(2) ?
C8 C7 C9 O4 179.14(15) ?
C11 O5 C10 C7 -100.45(19) ?
C9 C7 C10 O5 -57.4(2) ?
C6 C7 C10 O5 -177.02(15) ?
C8 C7 C10 O5 62.7(2) ?
C10 O5 C11 O6 4.4(3) ?
C10 O5 C11 C12 -176.30(16) yes
C15 N2 C12 C13 1.1(2) ?
C15 N2 C12 C11 179.25(19) ?
O6 C11 C12 C13 173.9(2) yes
O5 C11 C12 C13 -5.4(3) yes
O6 C11 C12 N2 -3.7(3) yes
O5 C11 C12 N2 176.99(17) yes
N2 C12 C13 C14 -0.5(2) ?
C11 C12 C13 C14 -178.3(2) ?
C12 C13 C14 C15 -0.4(3) ?
C12 N2 C15 C14 -1.4(3) ?
C13 C14 C15 N2 1.1(3) ?

loop_
_cod_related_entry_id
_cod_related_entry_database
_cod_related_entry_code
1 ChemSpider 21126636
